data_2212996
loop_
_publ_author_name
'Madeleine Helliwell'
'Steven Corden'
'John A. Joule'

_publ_section_title
;5,7-Diacetyl-13-benzyl-7,8-dihydro-5<i>H</i>,8a<i>H</i>,13<i>H</i>-diindolo[2,3-<i>c</i>;2,3-<i>d</i>]pyrimidin-8-yl
 acetate, the result of an intramolecular cycloaddition between an
 <i>N</i>-benzylindole and a 1,2,4,5-tetrazine
;
_journal_coeditor_code SG2145
_journal_issue 4
_journal_name_full 'Acta Crystallographica Section E'
_journal_page_first o1993
_journal_page_last o1995
_journal_paper_doi 10.1107/S1600536807011166
_journal_volume 63
_journal_year 2007
_chemical_formula_iupac 'C29 H26 N4 O4'
_chemical_formula_moiety 'C29 H26 N4 O4'
_chemical_formula_sum 'C29 H26 N4 O4'
_chemical_formula_weight 494.54
_chemical_name_systematic
;
5,7-diacetyl-13-benzyl-7,8-dihydro-5H,8aH,13H-diindolo[2,3-c;2,3-d]pyrimidin-
8-yl acetate
;
_space_group_IT_number 2
_symmetry_cell_setting triclinic
_symmetry_space_group_name_Hall '-P 1'
_symmetry_space_group_name_H-M 'P -1'
_atom_sites_solution_hydrogens geom
_atom_sites_solution_primary direct
_atom_sites_solution_secondary difmap
_cell_angle_alpha 109.371(2)
_cell_angle_beta 95.624(2)
_cell_angle_gamma 93.782(2)
_cell_formula_units_Z 2
_cell_length_a 9.8170(12)
_cell_length_b 11.2404(14)
_cell_length_c 11.5762(14)
_cell_measurement_reflns_used 2177
_cell_measurement_temperature 100(2)
_cell_measurement_theta_max 28.00
_cell_measurement_theta_min 2.19
_cell_volume 1192.7(3)
_computing_cell_refinement SMART
_computing_data_collection 'SMART [PLEASE PROVIDE YEAR/VERSION NUMBER/REFERENCE]'
_computing_data_reduction 'SAINT [PLEASE PROVIDE YEAR/VERSION NUMBER/REFERENCE]'
_computing_molecular_graphics SHELXTL
_computing_publication_material SHELXTL
_computing_structure_refinement SHELXTL
_computing_structure_solution 'SHELXTL [PLEASE PROVIDE YEAR/VERSION NUMBER/REFERENCE]'
_diffrn_ambient_temperature 100(2)
_diffrn_measured_fraction_theta_full 0.980
_diffrn_measured_fraction_theta_max 0.889
_diffrn_measurement_device_type 'Bruker SMART CCD area-detector'
_diffrn_measurement_method '\f and \w'
_diffrn_radiation_monochromator graphite
_diffrn_radiation_source 'fine-focus sealed tube'
_diffrn_radiation_type MoK\a
_diffrn_radiation_wavelength 0.71073
_diffrn_reflns_av_R_equivalents 0.0200
_diffrn_reflns_av_sigmaI/netI 0.0452
_diffrn_reflns_limit_h_max 13
_diffrn_reflns_limit_h_min -10
_diffrn_reflns_limit_k_max 14
_diffrn_reflns_limit_k_min -14
_diffrn_reflns_limit_l_max 15
_diffrn_reflns_limit_l_min -14
_diffrn_reflns_number 7514
_diffrn_reflns_theta_full 25.00
_diffrn_reflns_theta_max 28.29
_diffrn_reflns_theta_min 1.88
_exptl_absorpt_coefficient_mu 0.094
_exptl_absorpt_correction_T_max 0.9907
_exptl_absorpt_correction_T_min 0.9460
_exptl_absorpt_correction_type multi-scan
_exptl_absorpt_process_details '(SADABS; Sheldrick, 1996)'
_exptl_crystal_colour yellow
_exptl_crystal_density_diffrn 1.377
_exptl_crystal_density_method 'not measured'
_exptl_crystal_description plate
_exptl_crystal_F_000 520
_exptl_crystal_size_max 0.60
_exptl_crystal_size_mid 0.20
_exptl_crystal_size_min 0.10
_refine_diff_density_max 0.415
_refine_diff_density_min -0.233
_refine_ls_extinction_method none
_refine_ls_goodness_of_fit_ref 1.024
_refine_ls_hydrogen_treatment constr
_refine_ls_matrix_type full
_refine_ls_number_parameters 337
_refine_ls_number_reflns 5269
_refine_ls_number_restraints 0
_refine_ls_restrained_S_all 1.024
_refine_ls_R_factor_all 0.0604
_refine_ls_R_factor_gt 0.0452
_refine_ls_shift/su_max 0.000
_refine_ls_shift/su_mean 0.000
_refine_ls_structure_factor_coef Fsqd
_refine_ls_weighting_details 'calc w=1/[\s^2^(Fo^2^)+(0.0523P)^2^+0.4497P] where P=(Fo^2^+2Fc^2^)/3'
_refine_ls_weighting_scheme calc
_refine_ls_wR_factor_gt 0.1065
_refine_ls_wR_factor_ref 0.1154
_reflns_number_gt 4159
_reflns_number_total 5269
_reflns_threshold_expression I>2\s(I)
_cod_data_source_file sg2145.cif
_cod_data_source_block 3
_cod_database_code 2212996
_cod_database_fobs_code 2212996

loop_
_symmetry_equiv_pos_as_xyz
'x, y, z'
'-x, -y, -z'

loop_
_atom_site_type_symbol
_atom_site_label
_atom_site_fract_x
_atom_site_fract_y
_atom_site_fract_z
_atom_site_U_iso_or_equiv
_atom_site_adp_type
_atom_site_calc_flag
_atom_site_refinement_flags
_atom_site_occupancy
O O1 0.11134(12) 0.33701(10) 0.07327(10) 0.0217(3) Uani d . 1
O O2 -0.15831(14) 0.95401(11) 0.44132(12) 0.0293(3) Uani d . 1
O O3 -0.16566(11) 0.86451(10) 0.16542(10) 0.0185(3) Uani d . 1
O O4 -0.15330(13) 1.05788(12) 0.14730(12) 0.0290(3) Uani d . 1
N N1 0.12035(13) 0.55021(11) 0.13084(11) 0.0136(3) Uani d . 1
N N2 -0.00939(13) 0.69152(12) 0.26750(11) 0.0143(3) Uani d . 1
N N3 -0.02978(13) 0.82048(12) 0.31650(12) 0.0157(3) Uani d . 1
N N4 0.27975(13) 0.84166(12) 0.27116(12) 0.0143(3) Uani d . 1
C C1 0.20606(15) 0.56391(14) 0.04140(13) 0.0138(3) Uani d . 1
C C2 0.26322(16) 0.47064(15) -0.04707(14) 0.0169(3) Uani d . 1
H H2 0.2471 0.3835 -0.0562 0.020 Uiso calc R 1
C C3 0.34489(17) 0.51082(16) -0.12148(15) 0.0198(3) Uani d . 1
H H3 0.3862 0.4495 -0.1820 0.024 Uiso calc R 1
C C4 0.36819(17) 0.63795(16) -0.11029(15) 0.0199(3) Uani d . 1
H H4 0.4235 0.6620 -0.1634 0.024 Uiso calc R 1
C C5 0.31032(16) 0.72991(15) -0.02101(14) 0.0168(3) Uani d . 1
H H5 0.3253 0.8169 -0.0126 0.020 Uiso calc R 1
C C6 0.23082(15) 0.69195(14) 0.05496(13) 0.0138(3) Uani d . 1
C C7 0.17114(15) 0.77162(14) 0.16750(13) 0.0133(3) Uani d . 1
C C8 0.08526(15) 0.67217(14) 0.19810(13) 0.0132(3) Uani d . 1
C C9 -0.03043(16) 0.89815(14) 0.23869(14) 0.0154(3) Uani d . 1
H H9 -0.0223 0.9894 0.2921 0.018 Uiso calc R 1
C C10 0.08520(15) 0.87819(14) 0.15452(14) 0.0139(3) Uani d . 1
H H10 0.0467 0.8603 0.0665 0.017 Uiso calc R 1
C C11 0.19288(16) 0.99178(14) 0.19872(13) 0.0139(3) Uani d . 1
C C12 0.19083(16) 1.10831(14) 0.18364(14) 0.0161(3) Uani d . 1
H H12 0.1148 1.1261 0.1368 0.019 Uiso calc R 1
C C13 0.30314(17) 1.19974(15) 0.23884(14) 0.0180(3) Uani d . 1
H H13 0.3046 1.2802 0.2285 0.022 Uiso calc R 1
C C14 0.41228(17) 1.17327(15) 0.30860(14) 0.0184(3) Uani d . 1
H H14 0.4873 1.2367 0.3462 0.022 Uiso calc R 1
C C15 0.41490(16) 1.05566(14) 0.32505(14) 0.0168(3) Uani d . 1
H H15 0.4900 1.0385 0.3733 0.020 Uiso calc R 1
C C16 0.30380(16) 0.96465(14) 0.26845(13) 0.0140(3) Uani d . 1
C C17 0.08150(16) 0.43470(14) 0.14608(14) 0.0152(3) Uani d . 1
C C18 0.00639(17) 0.43655(15) 0.25245(15) 0.0193(3) Uani d . 1
H H18A -0.0870 0.4589 0.2381 0.029 Uiso calc R 1
H H18B 0.0551 0.4994 0.3283 0.029 Uiso calc R 1
H H18C 0.0017 0.3525 0.2609 0.029 Uiso calc R 1
C C19 -0.11128(17) 0.85215(15) 0.41157(15) 0.0193(3) Uani d . 1
C C20 -0.13559(19) 0.75664(17) 0.47392(16) 0.0255(4) Uani d . 1
H H20A -0.1773 0.7956 0.5493 0.038 Uiso calc R 1
H H20B -0.0477 0.7276 0.4952 0.038 Uiso calc R 1
H H20C -0.1977 0.6842 0.4181 0.038 Uiso calc R 1
C C21 -0.21793(17) 0.95751(16) 0.13152(15) 0.0204(3) Uani d . 1
C C22 -0.36440(18) 0.91917(19) 0.07458(17) 0.0294(4) Uani d . 1
H H22A -0.4253 0.9601 0.1348 0.044 Uiso calc R 1
H H22B -0.3839 0.8269 0.0495 0.044 Uiso calc R 1
H H22C -0.3801 0.9454 0.0021 0.044 Uiso calc R 1
C C23 0.38708(16) 0.77433(15) 0.30949(14) 0.0162(3) Uani d . 1
H H23A 0.4684 0.8355 0.3524 0.019 Uiso calc R 1
H H23B 0.4152 0.7116 0.2354 0.019 Uiso calc R 1
C C24 0.34071(15) 0.70640(14) 0.39457(14) 0.0147(3) Uani d . 1
C C25 0.37201(16) 0.58401(15) 0.37962(14) 0.0172(3) Uani d . 1
H H25 0.4200 0.5406 0.3133 0.021 Uiso calc R 1
C C26 0.33333(17) 0.52432(15) 0.46144(15) 0.0197(3) Uani d . 1
H H26 0.3550 0.4405 0.4507 0.024 Uiso calc R 1
C C27 0.26344(17) 0.58741(15) 0.55809(14) 0.0195(3) Uani d . 1
H H27 0.2376 0.5471 0.6141 0.023 Uiso calc R 1
C C28 0.23110(17) 0.70966(16) 0.57334(15) 0.0197(3) Uani d . 1
H H28 0.1831 0.7529 0.6397 0.024 Uiso calc R 1
C C29 0.26891(16) 0.76862(15) 0.49149(14) 0.0173(3) Uani d . 1
H H29 0.2457 0.8519 0.5016 0.021 Uiso calc R 1

loop_
_atom_site_aniso_label
_atom_site_aniso_U_11
_atom_site_aniso_U_22
_atom_site_aniso_U_33
_atom_site_aniso_U_12
_atom_site_aniso_U_13
_atom_site_aniso_U_23
O1 0.0339(7) 0.0101(6) 0.0220(6) 0.0046(5) 0.0084(5) 0.0050(5)
O2 0.0378(7) 0.0174(6) 0.0355(7) 0.0114(5) 0.0184(6) 0.0071(5)
O3 0.0161(6) 0.0151(6) 0.0225(6) 0.0028(4) -0.0002(4) 0.0044(5)
O4 0.0303(7) 0.0241(7) 0.0377(7) 0.0045(5) -0.0007(6) 0.0182(6)
N1 0.0176(6) 0.0088(6) 0.0143(6) 0.0023(5) 0.0030(5) 0.0034(5)
N2 0.0179(6) 0.0087(6) 0.0162(6) 0.0030(5) 0.0019(5) 0.0037(5)
N3 0.0209(7) 0.0091(6) 0.0182(6) 0.0039(5) 0.0056(5) 0.0046(5)
N4 0.0168(6) 0.0092(6) 0.0164(6) 0.0007(5) -0.0015(5) 0.0052(5)
C1 0.0139(7) 0.0134(7) 0.0142(7) 0.0004(6) -0.0003(6) 0.0057(6)
C2 0.0196(8) 0.0125(8) 0.0185(8) 0.0038(6) 0.0031(6) 0.0044(6)
C3 0.0201(8) 0.0201(8) 0.0175(8) 0.0058(6) 0.0050(6) 0.0028(6)
C4 0.0196(8) 0.0236(9) 0.0183(8) 0.0007(6) 0.0049(6) 0.0089(7)
C5 0.0171(8) 0.0160(8) 0.0186(8) 0.0003(6) 0.0022(6) 0.0079(6)
C6 0.0146(7) 0.0118(7) 0.0146(7) 0.0030(6) 0.0002(6) 0.0042(6)
C7 0.0151(7) 0.0117(7) 0.0137(7) 0.0019(6) 0.0023(6) 0.0047(6)
C8 0.0169(7) 0.0095(7) 0.0129(7) 0.0016(6) -0.0015(6) 0.0041(6)
C9 0.0171(7) 0.0107(7) 0.0171(7) 0.0027(6) -0.0008(6) 0.0036(6)
C10 0.0178(7) 0.0099(7) 0.0142(7) 0.0029(6) 0.0009(6) 0.0045(6)
C11 0.0173(7) 0.0116(7) 0.0132(7) 0.0008(6) 0.0029(6) 0.0044(6)
C12 0.0212(8) 0.0129(7) 0.0154(7) 0.0042(6) 0.0027(6) 0.0060(6)
C13 0.0268(9) 0.0099(7) 0.0188(8) 0.0019(6) 0.0053(7) 0.0062(6)
C14 0.0219(8) 0.0129(8) 0.0183(8) -0.0023(6) 0.0034(6) 0.0030(6)
C15 0.0191(8) 0.0146(8) 0.0160(7) 0.0012(6) 0.0004(6) 0.0048(6)
C16 0.0194(8) 0.0106(7) 0.0129(7) 0.0026(6) 0.0043(6) 0.0043(6)
C17 0.0177(8) 0.0118(7) 0.0165(7) 0.0018(6) -0.0007(6) 0.0062(6)
C18 0.0236(8) 0.0145(8) 0.0228(8) 0.0032(6) 0.0057(7) 0.0094(6)
C19 0.0203(8) 0.0159(8) 0.0201(8) 0.0028(6) 0.0061(6) 0.0027(6)
C20 0.0331(10) 0.0227(9) 0.0245(9) 0.0078(7) 0.0151(8) 0.0089(7)
C21 0.0215(8) 0.0230(9) 0.0188(8) 0.0067(7) 0.0045(6) 0.0084(7)
C22 0.0209(9) 0.0410(11) 0.0294(9) 0.0072(8) 0.0009(7) 0.0162(8)
C23 0.0168(8) 0.0151(8) 0.0186(8) 0.0031(6) 0.0010(6) 0.0082(6)
C24 0.0153(7) 0.0131(7) 0.0154(7) 0.0013(6) -0.0026(6) 0.0055(6)
C25 0.0190(8) 0.0153(8) 0.0170(7) 0.0038(6) 0.0020(6) 0.0046(6)
C26 0.0244(8) 0.0132(8) 0.0225(8) 0.0026(6) 0.0001(7) 0.0082(6)
C27 0.0227(8) 0.0202(8) 0.0172(8) -0.0022(6) -0.0005(6) 0.0104(7)
C28 0.0220(8) 0.0208(8) 0.0155(7) 0.0033(6) 0.0029(6) 0.0048(6)
C29 0.0205(8) 0.0120(7) 0.0179(8) 0.0041(6) 0.0000(6) 0.0033(6)

loop_
_atom_type_symbol
_atom_type_description
_atom_type_scat_dispersion_real
_atom_type_scat_dispersion_imag
_atom_type_scat_source
C C 0.0033 0.0016 'International Tables Vol C Tables 4.2.6.8 and 6.1.1.4'
H H 0.0000 0.0000 'International Tables Vol C Tables 4.2.6.8 and 6.1.1.4'
N N 0.0061 0.0033 'International Tables Vol C Tables 4.2.6.8 and 6.1.1.4'
O O 0.0106 0.0060 'International Tables Vol C Tables 4.2.6.8 and 6.1.1.4'

loop_
_geom_angle_atom_site_label_1
_geom_angle_atom_site_label_2
_geom_angle_atom_site_label_3
_geom_angle
C21 O3 C9 115.61(12)
C17 N1 C8 127.75(13)
C17 N1 C1 124.37(12)
C8 N1 C1 107.89(12)
C8 N2 N3 112.69(12)
C19 N3 N2 115.85(12)
C19 N3 C9 116.97(13)
N2 N3 C9 120.06(12)
C16 N4 C23 123.21(12)
C16 N4 C7 107.55(12)
C23 N4 C7 119.78(12)
C2 C1 C6 121.28(14)
C2 C1 N1 128.92(14)
C6 C1 N1 109.79(13)
C3 C2 C1 116.97(15)
C3 C2 H2 121.5
C1 C2 H2 121.5
C2 C3 C4 122.22(15)
C2 C3 H3 118.9
C4 C3 H3 118.9
C3 C4 C5 119.94(15)
C3 C4 H4 120.0
C5 C4 H4 120.0
C6 C5 C4 118.61(15)
C6 C5 H5 120.7
C4 C5 H5 120.7
C5 C6 C1 120.95(14)
C5 C6 C7 129.36(14)
C1 C6 C7 109.40(13)
N4 C7 C8 111.34(12)
N4 C7 C6 112.14(12)
C8 C7 C6 101.78(12)
N4 C7 C10 102.54(11)
C8 C7 C10 111.47(12)
C6 C7 C10 117.84(12)
N2 C8 N1 124.08(13)
N2 C8 C7 126.42(13)
N1 C8 C7 109.40(12)
N3 C9 O3 104.65(12)
N3 C9 C10 114.36(12)
O3 C9 C10 110.91(12)
N3 C9 H9 108.9
O3 C9 H9 108.9
C10 C9 H9 108.9
C11 C10 C9 110.75(12)
C11 C10 C7 101.48(12)
C9 C10 C7 111.30(12)
C11 C10 H10 111.0
C9 C10 H10 111.0
C7 C10 H10 111.0
C12 C11 C16 121.32(14)
C12 C11 C10 130.05(14)
C16 C11 C10 108.57(13)
C11 C12 C13 118.51(14)
C11 C12 H12 120.7
C13 C12 H12 120.7
C14 C13 C12 120.16(14)
C14 C13 H13 119.9
C12 C13 H13 119.9
C13 C14 C15 121.75(14)
C13 C14 H14 119.1
C15 C14 H14 119.1
C16 C15 C14 117.76(14)
C16 C15 H15 121.1
C14 C15 H15 121.1
C15 C16 N4 129.41(14)
C15 C16 C11 120.49(14)
N4 C16 C11 110.08(13)
O1 C17 N1 119.06(14)
O1 C17 C18 122.43(14)
N1 C17 C18 118.50(13)
C17 C18 H18A 109.5
C17 C18 H18B 109.5
H18A C18 H18B 109.5
C17 C18 H18C 109.5
H18A C18 H18C 109.5
H18B C18 H18C 109.5
O2 C19 N3 120.01(15)
O2 C19 C20 123.10(15)
N3 C19 C20 116.89(14)
C19 C20 H20A 109.5
C19 C20 H20B 109.5
H20A C20 H20B 109.5
C19 C20 H20C 109.5
H20A C20 H20C 109.5
H20B C20 H20C 109.5
O4 C21 O3 123.38(15)
O4 C21 C22 125.81(16)
O3 C21 C22 110.80(15)
C21 C22 H22A 109.5
C21 C22 H22B 109.5
H22A C22 H22B 109.5
C21 C22 H22C 109.5
H22A C22 H22C 109.5
H22B C22 H22C 109.5
N4 C23 C24 112.47(13)
N4 C23 H23A 109.1
C24 C23 H23A 109.1
N4 C23 H23B 109.1
C24 C23 H23B 109.1
H23A C23 H23B 107.8
C25 C24 C29 119.23(14)
C25 C24 C23 120.95(14)
C29 C24 C23 119.79(14)
C24 C25 C26 120.39(15)
C24 C25 H25 119.8
C26 C25 H25 119.8
C27 C26 C25 119.91(15)
C27 C26 H26 120.0
C25 C26 H26 120.0
C26 C27 C28 120.06(15)
C26 C27 H27 120.0
C28 C27 H27 120.0
C29 C28 C27 119.97(15)
C29 C28 H28 120.0
C27 C28 H28 120.0
C28 C29 C24 120.43(15)
C28 C29 H29 119.8
C24 C29 H29 119.8

loop_
_geom_bond_atom_site_label_1
_geom_bond_atom_site_label_2
_geom_bond_distance
O1 C17 1.2162(18)
O2 C19 1.217(2)
O3 C21 1.347(2)
O3 C9 1.4577(18)
O4 C21 1.206(2)
N1 C17 1.4008(19)
N1 C8 1.4181(18)
N1 C1 1.4364(19)
N2 C8 1.270(2)
N2 N3 1.4065(17)
N3 C19 1.389(2)
N3 C9 1.447(2)
N4 C16 1.3981(19)
N4 C23 1.4548(19)
N4 C7 1.4861(19)
C1 C2 1.393(2)
C1 C6 1.397(2)
C2 C3 1.391(2)
C2 H2 0.9500
C3 C4 1.393(2)
C3 H3 0.9500
C4 C5 1.394(2)
C4 H4 0.9500
C5 C6 1.380(2)
C5 H5 0.9500
C6 C7 1.512(2)
C7 C8 1.511(2)
C7 C10 1.548(2)
C9 C10 1.547(2)
C9 H9 1.0000
C10 C11 1.514(2)
C10 H10 1.0000
C11 C12 1.379(2)
C11 C16 1.402(2)
C12 C13 1.399(2)
C12 H12 0.9500
C13 C14 1.386(2)
C13 H13 0.9500
C14 C15 1.398(2)
C14 H14 0.9500
C15 C16 1.391(2)
C15 H15 0.9500
C17 C18 1.491(2)
C18 H18A 0.9800
C18 H18B 0.9800
C18 H18C 0.9800
C19 C20 1.498(2)
C20 H20A 0.9800
C20 H20B 0.9800
C20 H20C 0.9800
C21 C22 1.494(2)
C22 H22A 0.9800
C22 H22B 0.9800
C22 H22C 0.9800
C23 C24 1.517(2)
C23 H23A 0.9900
C23 H23B 0.9900
C24 C25 1.387(2)
C24 C29 1.394(2)
C25 C26 1.396(2)
C25 H25 0.9500
C26 C27 1.383(2)
C26 H26 0.9500
C27 C28 1.389(2)
C27 H27 0.9500
C28 C29 1.388(2)
C28 H28 0.9500
C29 H29 0.9500

loop_
_geom_hbond_atom_site_label_D
_geom_hbond_atom_site_label_H
_geom_hbond_atom_site_label_A
_geom_hbond_site_symmetry_A
_geom_hbond_distance_DH
_geom_hbond_distance_HA
_geom_hbond_distance_DA
_geom_hbond_angle_DHA
C2 H2 O1 . 0.95 2.26 2.814(2) 116.3
C10 H10 O1 2_565 1.00 2.57 3.2685(19) 126.6
C29 H29 O2 2_576 0.95 2.31 3.242(2) 166.7

loop_
_geom_torsion_atom_site_label_1
_geom_torsion_atom_site_label_2
_geom_torsion_atom_site_label_3
_geom_torsion_atom_site_label_4
_geom_torsion
C8 N2 N3 C19 -167.67(13)
C8 N2 N3 C9 42.72(18)
C17 N1 C1 C2 1.8(2)
C8 N1 C1 C2 -178.50(14)
C17 N1 C1 C6 -176.86(13)
C8 N1 C1 C6 2.81(16)
C6 C1 C2 C3 -0.5(2)
N1 C1 C2 C3 -179.01(14)
C1 C2 C3 C4 -0.7(2)
C2 C3 C4 C5 0.9(2)
C3 C4 C5 C6 0.2(2)
C4 C5 C6 C1 -1.4(2)
C4 C5 C6 C7 171.82(14)
C2 C1 C6 C5 1.5(2)
N1 C1 C6 C5 -179.66(13)
C2 C1 C6 C7 -172.88(13)
N1 C1 C6 C7 5.93(16)
C16 N4 C7 C8 -149.37(13)
C23 N4 C7 C8 63.19(17)
C16 N4 C7 C6 97.32(14)
C23 N4 C7 C6 -50.12(18)
C16 N4 C7 C10 -30.06(15)
C23 N4 C7 C10 -177.50(12)
C5 C6 C7 N4 -66.2(2)
C1 C6 C7 N4 107.59(14)
C5 C6 C7 C8 174.70(15)
C1 C6 C7 C8 -11.50(15)
C5 C6 C7 C10 52.5(2)
C1 C6 C7 C10 -133.71(14)
N3 N2 C8 N1 -175.74(13)
N3 N2 C8 C7 0.2(2)
C17 N1 C8 N2 -14.3(2)
C1 N1 C8 N2 166.07(14)
C17 N1 C8 C7 169.22(14)
C1 N1 C8 C7 -10.45(15)
N4 C7 C8 N2 77.17(18)
C6 C7 C8 N2 -163.17(14)
C10 C7 C8 N2 -36.7(2)
N4 C7 C8 N1 -106.42(13)
C6 C7 C8 N1 13.24(15)
C10 C7 C8 N1 139.74(12)
C19 N3 C9 O3 -71.56(15)
N2 N3 C9 O3 77.72(15)
C19 N3 C9 C10 166.90(13)
N2 N3 C9 C10 -43.83(18)
C21 O3 C9 N3 149.60(13)
C21 O3 C9 C10 -86.60(15)
N3 C9 C10 C11 -108.54(14)
O3 C9 C10 C11 133.42(13)
N3 C9 C10 C7 3.56(17)
O3 C9 C10 C7 -114.48(13)
N4 C7 C10 C11 29.17(14)
C8 C7 C10 C11 148.38(12)
C6 C7 C10 C11 -94.49(14)
N4 C7 C10 C9 -88.69(14)
C8 C7 C10 C9 30.53(16)
C6 C7 C10 C9 147.66(13)
C9 C10 C11 C12 -78.53(19)
C7 C10 C11 C12 163.21(15)
C9 C10 C11 C16 98.62(14)
C7 C10 C11 C16 -19.64(15)
C16 C11 C12 C13 0.6(2)
C10 C11 C12 C13 177.40(15)
C11 C12 C13 C14 -1.1(2)
C12 C13 C14 C15 0.7(2)
C13 C14 C15 C16 0.2(2)
C14 C15 C16 N4 -179.06(15)
C14 C15 C16 C11 -0.7(2)
C23 N4 C16 C15 -16.9(2)
C7 N4 C16 C15 -162.96(15)
C23 N4 C16 C11 164.64(13)
C7 N4 C16 C11 18.58(16)
C12 C11 C16 C15 0.4(2)
C10 C11 C16 C15 -177.09(13)
C12 C11 C16 N4 178.98(13)
C10 C11 C16 N4 1.53(17)
C8 N1 C17 O1 173.86(14)
C1 N1 C17 O1 -6.5(2)
C8 N1 C17 C18 -6.9(2)
C1 N1 C17 C18 172.69(13)
N2 N3 C19 O2 -164.34(15)
C9 N3 C19 O2 -13.8(2)
N2 N3 C19 C20 16.2(2)
C9 N3 C19 C20 166.82(14)
C9 O3 C21 O4 8.2(2)
C9 O3 C21 C22 -171.12(13)
C16 N4 C23 C24 136.03(14)
C7 N4 C23 C24 -81.80(16)
N4 C23 C24 C25 136.79(14)
N4 C23 C24 C29 -45.03(19)
C29 C24 C25 C26 -0.7(2)
C23 C24 C25 C26 177.52(14)
C24 C25 C26 C27 0.0(2)
C25 C26 C27 C28 0.4(2)
C26 C27 C28 C29 0.0(2)
C27 C28 C29 C24 -0.7(2)
C25 C24 C29 C28 1.1(2)
C23 C24 C29 C28 -177.16(14)
